data_7114855
loop_
_publ_author_name
'Hagadorn, John R.'

_publ_section_title
;
 New binucleating ligands to support dizirconium organometallics
;
_journal_issue 20
_journal_name_full 'Chemical Communications'
_journal_page_first 2144
_journal_paper_doi 10.1039/b106972a
_journal_year 2001
_chemical_formula_sum 'C74 H91 N4 O2.5 Zr2'
_chemical_formula_weight 1258.95
_chemical_name_common (iPr4DBF)Zr2Bn6(Et2O)1.5
_chemical_name_systematic
; 
? 
;
_space_group_IT_number 2
_symmetry_cell_setting triclinic
_symmetry_space_group_name_Hall '-P 1'
_symmetry_space_group_name_H-M 'P -1'
_atom_sites_solution_hydrogens geom
_atom_sites_solution_primary direct
_atom_sites_solution_secondary difmap
_audit_creation_method SHELXL-97
_cell_angle_alpha 109.66(3)
_cell_angle_beta 102.65(3)
_cell_angle_gamma 105.50(3)
_cell_formula_units_Z 2
_cell_length_a 11.392(2)
_cell_length_b 18.274(4)
_cell_length_c 18.717(4)
_cell_measurement_reflns_used 8776
_cell_measurement_temperature 135(2)
_cell_measurement_theta_max 28.91
_cell_measurement_theta_min 2.20
_cell_volume 3324.7(18)
_computing_cell_refinement 'SAINT, Bruker'
_computing_data_collection 'SMART, Bruker'
_computing_data_reduction 'SAINT, Bruker'
_computing_molecular_graphics 'SHELXTL, Bruker'
_computing_structure_refinement 'SHELXL-97 (Sheldrick, 1997)'
_computing_structure_solution 'SHELXS-97 (Sheldrick, 1990)'
_diffrn_ambient_temperature 135(2)
_diffrn_measured_fraction_theta_full 0.913
_diffrn_measured_fraction_theta_max 0.913
_diffrn_measurement_device_type 'Siemens SMART diffractometer-CCD detector'
_diffrn_measurement_method '0.3 deg omega scans'
_diffrn_radiation_monochromator graphite
_diffrn_radiation_source 'fine-focus sealed tube'
_diffrn_radiation_type MoK\a
_diffrn_radiation_wavelength 0.71073
_diffrn_reflns_av_R_equivalents 0.0482
_diffrn_reflns_av_sigmaI/netI 0.0984
_diffrn_reflns_limit_h_max 16
_diffrn_reflns_limit_h_min -12
_diffrn_reflns_limit_k_max 26
_diffrn_reflns_limit_k_min -26
_diffrn_reflns_limit_l_max 27
_diffrn_reflns_limit_l_min -26
_diffrn_reflns_number 32504
_diffrn_reflns_theta_full 31.52
_diffrn_reflns_theta_max 31.52
_diffrn_reflns_theta_min 1.35
_exptl_absorpt_coefficient_mu 0.361
_exptl_absorpt_correction_T_max 1.00
_exptl_absorpt_correction_T_min 0.780
_exptl_absorpt_correction_type multi-scan
_exptl_crystal_colour yellow
_exptl_crystal_density_diffrn 1.258
_exptl_crystal_density_method 'not measured'
_exptl_crystal_F_000 1326
_exptl_crystal_size_max 0.3
_exptl_crystal_size_mid 0.2
_exptl_crystal_size_min 0.2
_refine_diff_density_max 0.575
_refine_diff_density_min -0.715
_refine_diff_density_rms 0.086
_refine_ls_extinction_method none
_refine_ls_goodness_of_fit_ref 0.973
_refine_ls_hydrogen_treatment mixed
_refine_ls_matrix_type full
_refine_ls_number_parameters 783
_refine_ls_number_reflns 20243
_refine_ls_number_restraints 0
_refine_ls_restrained_S_all 0.973
_refine_ls_R_factor_all 0.1224
_refine_ls_R_factor_gt 0.0603
_refine_ls_shift/su_max 0.001
_refine_ls_shift/su_mean 0.000
_refine_ls_structure_factor_coef Fsqd
_refine_ls_weighting_details 'calc w=1/[\s^2^(Fo^2^)+(0.0760P)^2^+0.0000P] where P=(Fo^2^+2Fc^2^)/3'
_refine_ls_weighting_scheme calc
_refine_ls_wR_factor_gt 0.1336
_refine_ls_wR_factor_ref 0.1571
_reflns_number_gt 11705
_reflns_number_total 20243
_reflns_threshold_expression >2sigma(I)
_cod_data_source_file b106972a.txt
_cod_data_source_block jrh008
_cod_original_cell_volume 3324.7(12)
_cod_original_sg_symbol_H-M P-1
_cod_original_formula_sum 'C74 H91 N4 O2.50 Zr2'
_cod_database_code 7114855

loop_
_symmetry_equiv_pos_as_xyz
'x, y, z'
'-x, -y, -z'

loop_
_atom_site_label
_atom_site_type_symbol
_atom_site_fract_x
_atom_site_fract_y
_atom_site_fract_z
_atom_site_U_iso_or_equiv
_atom_site_adp_type
_atom_site_occupancy
_atom_site_symmetry_multiplicity
_atom_site_calc_flag
_atom_site_refinement_flags
_atom_site_disorder_assembly
_atom_site_disorder_group
Zr1 Zr 0.93125(3) 0.762905(19) 0.259487(18) 0.02840(8) Uani 1 1 d . . .
Zr2 Zr 0.71290(3) 0.266819(19) 0.237378(18) 0.02653(8) Uani 1 1 d . . .
N1 N 1.0826(3) 0.71492(17) 0.30525(15) 0.0313(6) Uani 1 1 d . . .
N2 N 0.9807(3) 0.66805(18) 0.17310(16) 0.0356(6) Uani 1 1 d . . .
N3 N 0.9269(3) 0.34729(17) 0.28756(15) 0.0302(6) Uani 1 1 d . . .
N4 N 0.8135(3) 0.30091(17) 0.15687(15) 0.0326(6) Uani 1 1 d . . .
O1 O 1.0811(2) 0.49906(13) 0.20867(12) 0.0267(4) Uani 1 1 d . . .
C1 C 1.2848(4) 0.8163(2) 0.4164(2) 0.0479(9) Uani 1 1 d . . .
H1A H 1.3193 0.8304 0.3772 0.072 Uiso 1 1 calc R . .
H1B H 1.3559 0.8218 0.4608 0.072 Uiso 1 1 calc R . .
H1C H 1.2421 0.8544 0.4378 0.072 Uiso 1 1 calc R . .
C2 C 1.1874(3) 0.7269(2) 0.37544(19) 0.0344(7) Uani 1 1 d . . .
H2 H 1.2340 0.6895 0.3551 0.041 Uiso 1 1 calc R . .
C3 C 1.1328(4) 0.7010(2) 0.4346(2) 0.0454(9) Uani 1 1 d . . .
H3A H 1.1073 0.7450 0.4662 0.068 Uiso 1 1 calc R . .
H3B H 1.1991 0.6928 0.4710 0.068 Uiso 1 1 calc R . .
H3C H 1.0570 0.6487 0.4046 0.068 Uiso 1 1 calc R . .
C4 C 0.9553(4) 0.6686(3) 0.0395(2) 0.0590(12) Uani 1 1 d . . .
H4A H 0.8883 0.6925 0.0441 0.089 Uiso 1 1 calc R . .
H4B H 0.9364 0.6329 -0.0173 0.089 Uiso 1 1 calc R . .
H4C H 1.0400 0.7139 0.0602 0.089 Uiso 1 1 calc R . .
C5 C 0.9568(4) 0.6172(3) 0.0876(2) 0.0467(9) Uani 1 1 d . . .
H5 H 1.0288 0.5962 0.0846 0.056 Uiso 1 1 calc R . .
C6 C 0.8305(6) 0.5421(3) 0.0534(3) 0.0791(17) Uani 1 1 d . . .
H6A H 0.8333 0.5109 0.0869 0.119 Uiso 1 1 calc R . .
H6B H 0.8189 0.5057 -0.0019 0.119 Uiso 1 1 calc R . .
H6C H 0.7580 0.5613 0.0532 0.119 Uiso 1 1 calc R . .
C7 C 1.0780(3) 0.67226(19) 0.23146(19) 0.0296(7) Uani 1 1 d . . .
C8 C 1.1800(3) 0.6386(2) 0.21281(18) 0.0296(7) Uani 1 1 d . . .
C9 C 1.2859(3) 0.6898(2) 0.2044(2) 0.0384(8) Uani 1 1 d . . .
H9 H 1.2917 0.7447 0.2113 0.046 Uiso 1 1 calc R . .
C10 C 1.3839(4) 0.6631(2) 0.1863(2) 0.0434(9) Uani 1 1 d . . .
H10 H 1.4540 0.6995 0.1801 0.052 Uiso 1 1 calc R . .
C11 C 1.3797(3) 0.5842(2) 0.1775(2) 0.0367(8) Uani 1 1 d . . .
H11 H 1.4472 0.5661 0.1662 0.044 Uiso 1 1 calc R . .
C12 C 1.2749(3) 0.5319(2) 0.18527(18) 0.0292(7) Uani 1 1 d . . .
C13 C 1.1771(3) 0.55975(19) 0.20236(18) 0.0286(6) Uani 1 1 d . . .
C14 C 1.1206(3) 0.43138(19) 0.19552(17) 0.0260(6) Uani 1 1 d . . .
C15 C 1.2379(3) 0.4476(2) 0.18083(18) 0.0282(6) Uani 1 1 d . . .
C16 C 1.2926(3) 0.3869(2) 0.1666(2) 0.0353(7) Uani 1 1 d . . .
H16 H 1.3723 0.3970 0.1565 0.042 Uiso 1 1 calc R . .
C17 C 1.2288(3) 0.3118(2) 0.1673(2) 0.0382(8) Uani 1 1 d . . .
H17 H 1.2649 0.2697 0.1577 0.046 Uiso 1 1 calc R . .
C18 C 1.1111(3) 0.2967(2) 0.1820(2) 0.0365(8) Uani 1 1 d . . .
H18 H 1.0688 0.2443 0.1818 0.044 Uiso 1 1 calc R . .
C19 C 1.0543(3) 0.35649(19) 0.19688(18) 0.0281(6) Uani 1 1 d . . .
C20 C 0.9298(3) 0.33727(18) 0.21476(18) 0.0268(6) Uani 1 1 d . . .
C21 C 1.0516(4) 0.3461(3) 0.4128(2) 0.0501(10) Uani 1 1 d . . .
H21A H 0.9860 0.3512 0.4384 0.075 Uiso 1 1 calc R . .
H21B H 1.1376 0.3718 0.4545 0.075 Uiso 1 1 calc R . .
H21C H 1.0336 0.2868 0.3816 0.075 Uiso 1 1 calc R . .
C22 C 1.0480(3) 0.3897(2) 0.35746(18) 0.0333(7) Uani 1 1 d . . .
H22 H 1.1211 0.3879 0.3363 0.040 Uiso 1 1 calc R . .
C23 C 1.0683(5) 0.4804(2) 0.4012(3) 0.0657(13) Uani 1 1 d . . .
H23A H 1.0648 0.5064 0.3632 0.099 Uiso 1 1 calc R . .
H23B H 1.1531 0.5095 0.4442 0.099 Uiso 1 1 calc R . .
H23C H 1.0001 0.4844 0.4248 0.099 Uiso 1 1 calc R . .
C24 C 0.7682(4) 0.1935(3) 0.0220(2) 0.0548(11) Uani 1 1 d . . .
H24A H 0.8363 0.1758 0.0440 0.082 Uiso 1 1 calc R . .
H24B H 0.7609 0.1845 -0.0337 0.082 Uiso 1 1 calc R . .
H24C H 0.6855 0.1607 0.0229 0.082 Uiso 1 1 calc R . .
C25 C 0.8022(3) 0.2859(2) 0.0729(2) 0.0423(9) Uani 1 1 d . . .
H25 H 0.8882 0.3179 0.0727 0.051 Uiso 1 1 calc R . .
C26 C 0.7023(4) 0.3172(3) 0.0372(2) 0.0525(10) Uani 1 1 d . . .
H26A H 0.6152 0.2811 0.0293 0.079 Uiso 1 1 calc R . .
H26B H 0.7074 0.3158 -0.0148 0.079 Uiso 1 1 calc R . .
H26C H 0.7202 0.3747 0.0743 0.079 Uiso 1 1 calc R . .
C27 C 0.7146(3) 0.6893(2) 0.2099(2) 0.0429(9) Uani 1 1 d . . .
H27A H 0.6894 0.6312 0.1698 0.064 Uiso 1 1 calc R . .
H27B H 0.6754 0.6904 0.2523 0.064 Uiso 1 1 calc R . .
C28 C 0.6924(3) 0.7463(2) 0.1733(2) 0.0383(8) Uani 1 1 d . . .
C29 C 0.6916(4) 0.8243(2) 0.2207(2) 0.0427(9) Uani 1 1 d . . .
H29 H 0.6938 0.8365 0.2746 0.051 Uiso 1 1 calc R . .
C30 C 0.6875(4) 0.8841(2) 0.1908(2) 0.0475(9) Uani 1 1 d . . .
H30 H 0.6885 0.9366 0.2245 0.057 Uiso 1 1 calc R . .
C31 C 0.6821(4) 0.8672(3) 0.1124(2) 0.0549(11) Uani 1 1 d . . .
H31 H 0.6801 0.9080 0.0918 0.066 Uiso 1 1 calc R . .
C32 C 0.6795(4) 0.7898(3) 0.0638(2) 0.0561(11) Uani 1 1 d . . .
H32 H 0.6737 0.7773 0.0093 0.067 Uiso 1 1 calc R . .
C33 C 0.6854(4) 0.7307(3) 0.0936(2) 0.0494(10) Uani 1 1 d . . .
H33 H 0.6847 0.6785 0.0594 0.059 Uiso 1 1 calc R . .
C34 C 0.9534(4) 0.8216(3) 0.3933(2) 0.0461(9) Uani 1 1 d . . .
H34A H 0.9524 0.7789 0.4149 0.069 Uiso 1 1 calc R . .
H34B H 1.0390 0.8678 0.4228 0.069 Uiso 1 1 calc R . .
C35 C 0.8518(4) 0.8546(2) 0.4098(2) 0.0416(9) Uani 1 1 d . . .
C36 C 0.7389(5) 0.8049(3) 0.4129(2) 0.0557(11) Uani 1 1 d . . .
H36 H 0.7303 0.7502 0.4085 0.067 Uiso 1 1 calc R . .
C37 C 0.6384(5) 0.8319(3) 0.4224(3) 0.0601(12) Uani 1 1 d . . .
H37 H 0.5620 0.7955 0.4232 0.072 Uiso 1 1 calc R . .
C38 C 0.6488(5) 0.9109(3) 0.4306(2) 0.0575(11) Uani 1 1 d . . .
H38 H 0.5801 0.9297 0.4369 0.069 Uiso 1 1 calc R . .
C39 C 0.7616(4) 0.9633(3) 0.4294(2) 0.0506(10) Uani 1 1 d . . .
H39 H 0.7703 1.0185 0.4358 0.061 Uiso 1 1 calc R . .
C40 C 0.8621(4) 0.9355(2) 0.4190(2) 0.0424(8) Uani 1 1 d . . .
H40 H 0.9383 0.9719 0.4181 0.051 Uiso 1 1 calc R . .
C41 C 1.0104(3) 0.8807(2) 0.2426(2) 0.0369(8) Uani 1 1 d . . .
H41A H 0.9705 0.8694 0.1855 0.055 Uiso 1 1 calc R . .
H41B H 0.9854 0.9245 0.2762 0.055 Uiso 1 1 calc R . .
C42 C 1.1536(3) 0.9128(2) 0.2644(2) 0.0324(7) Uani 1 1 d . . .
C43 C 1.2352(4) 0.9700(2) 0.3427(2) 0.0394(8) Uani 1 1 d . . .
H43 H 1.1984 0.9894 0.3827 0.047 Uiso 1 1 calc R . .
C44 C 1.3682(4) 0.9987(2) 0.3628(2) 0.0457(9) Uani 1 1 d . . .
H44 H 1.4214 1.0384 0.4161 0.055 Uiso 1 1 calc R . .
C45 C 1.4250(4) 0.9706(2) 0.3068(2) 0.0453(9) Uani 1 1 d . . .
H45 H 1.5166 0.9902 0.3214 0.054 Uiso 1 1 calc R . .
C46 C 1.3475(4) 0.9138(2) 0.2294(2) 0.0457(9) Uani 1 1 d . . .
H46 H 1.3854 0.8940 0.1901 0.055 Uiso 1 1 calc R . .
C47 C 1.2133(4) 0.8854(2) 0.2089(2) 0.0397(8) Uani 1 1 d . . .
H47 H 1.1608 0.8460 0.1553 0.048 Uiso 1 1 calc R . .
C48 C 0.5366(3) 0.2933(2) 0.1841(2) 0.0323(7) Uani 1 1 d . . .
H48A H 0.5109 0.3300 0.2250 0.048 Uiso 1 1 calc R . .
H48B H 0.5432 0.3130 0.1414 0.048 Uiso 1 1 calc R . .
C49 C 0.4587(3) 0.2031(2) 0.15295(19) 0.0310(7) Uani 1 1 d . . .
C50 C 0.4605(3) 0.1442(2) 0.0821(2) 0.0385(8) Uani 1 1 d . . .
H50 H 0.5042 0.1632 0.0502 0.046 Uiso 1 1 calc R . .
C51 C 0.3999(4) 0.0592(2) 0.0580(2) 0.0471(9) Uani 1 1 d . . .
H51 H 0.3998 0.0209 0.0089 0.056 Uiso 1 1 calc R . .
C52 C 0.3397(4) 0.0294(2) 0.1044(2) 0.0446(9) Uani 1 1 d . . .
H52 H 0.3005 -0.0291 0.0882 0.053 Uiso 1 1 calc R . .
C53 C 0.3369(4) 0.0855(2) 0.1748(2) 0.0411(8) Uani 1 1 d . . .
H53 H 0.2952 0.0653 0.2068 0.049 Uiso 1 1 calc R . .
C54 C 0.3944(3) 0.1709(2) 0.1991(2) 0.0340(7) Uani 1 1 d . . .
H54 H 0.3908 0.2086 0.2473 0.041 Uiso 1 1 calc R . .
C55 C 0.7223(3) 0.3293(2) 0.3677(2) 0.0399(8) Uani 1 1 d . . .
H55A H 0.7787 0.3115 0.4010 0.060 Uiso 1 1 calc R . .
H55B H 0.7647 0.3905 0.3868 0.060 Uiso 1 1 calc R . .
C56 C 0.5972(3) 0.3121(2) 0.38272(18) 0.0339(7) Uani 1 1 d . . .
C57 C 0.5258(4) 0.3630(2) 0.3792(2) 0.0398(8) Uani 1 1 d . . .
H57 H 0.5617 0.4119 0.3716 0.048 Uiso 1 1 calc R . .
C58 C 0.4038(4) 0.3441(2) 0.3866(2) 0.0435(9) Uani 1 1 d . . .
H58 H 0.3572 0.3796 0.3835 0.052 Uiso 1 1 calc R . .
C59 C 0.3502(4) 0.2738(2) 0.3986(2) 0.0457(9) Uani 1 1 d . . .
H59 H 0.2664 0.2603 0.4031 0.055 Uiso 1 1 calc R . .
C60 C 0.4204(4) 0.2232(2) 0.4038(2) 0.0434(9) Uani 1 1 d . . .
H60 H 0.3848 0.1750 0.4126 0.052 Uiso 1 1 calc R . .
C61 C 0.5422(3) 0.2425(2) 0.39641(19) 0.0377(8) Uani 1 1 d . . .
H61 H 0.5891 0.2075 0.4008 0.045 Uiso 1 1 calc R . .
C62 C 0.6895(4) 0.1333(2) 0.2167(2) 0.0458(9) Uani 1 1 d . . .
H62A H 0.6193 0.1107 0.2356 0.069 Uiso 1 1 calc R . .
H62B H 0.6625 0.0988 0.1580 0.069 Uiso 1 1 calc R . .
C63 C 0.8080(3) 0.12482(19) 0.2580(2) 0.0340(7) Uani 1 1 d . . .
C64 C 0.9005(4) 0.1130(2) 0.2222(3) 0.0565(11) Uani 1 1 d . . .
H64 H 0.8880 0.1097 0.1691 0.068 Uiso 1 1 calc R . .
C65 C 1.0146(5) 0.1058(3) 0.2653(4) 0.0790(17) Uani 1 1 d . . .
H65 H 1.0780 0.0971 0.2413 0.095 Uiso 1 1 calc R . .
C66 C 1.0297(5) 0.1117(3) 0.3418(4) 0.0774(17) Uani 1 1 d . . .
H66 H 1.1062 0.1087 0.3712 0.093 Uiso 1 1 calc R . .
C67 C 0.9418(5) 0.1215(3) 0.3768(3) 0.0690(14) Uani 1 1 d . . .
H67 H 0.9540 0.1233 0.4292 0.083 Uiso 1 1 calc R . .
C68 C 0.8338(4) 0.1292(2) 0.3363(2) 0.0491(10) Uani 1 1 d . . .
H68 H 0.7730 0.1378 0.3626 0.059 Uiso 1 1 calc R . .
O2 O 0.6134(3) 0.54858(17) 0.33461(15) 0.0491(7) Uani 1 1 d . A -1
O3 O -0.0256(10) 0.0399(7) 0.0441(5) 0.064(3) Uani 0.35 1 d P B -1
O4 O 0(32) 0(32) 0(32) 0.051(3) Uani 0.30 2 d SP B -1
C69 C 0.7627(4) 0.5173(3) 0.2691(2) 0.0541(10) Uani 1 1 d . A -1
H69A H 0.8537 0.5240 0.2782 0.081 Uiso 1 1 calc R A -1
H69B H 0.7370 0.5438 0.2339 0.081 Uiso 1 1 calc R A -1
H69C H 0.7083 0.4576 0.2435 0.081 Uiso 1 1 calc R A -1
C70 C 0.7458(4) 0.5577(3) 0.3481(2) 0.0528(10) Uani 1 1 d . A -1
H70A H 0.7716 0.5312 0.3839 0.079 Uiso 1 1 calc R A -1
H70B H 0.8018 0.6179 0.3747 0.079 Uiso 1 1 calc R A -1
C71 C 0.5904(4) 0.5842(2) 0.4080(2) 0.0483(9) Uani 1 1 d . A -1
H71A H 0.6501 0.6434 0.4388 0.072 Uiso 1 1 calc R A -1
H71B H 0.6064 0.5535 0.4414 0.072 Uiso 1 1 calc R A -1
C72 C 0.4519(4) 0.5791(3) 0.3890(2) 0.0626(12) Uani 1 1 d . A -1
H72A H 0.4358 0.6039 0.4394 0.094 Uiso 1 1 calc R A -1
H72B H 0.3932 0.5204 0.3592 0.094 Uiso 1 1 calc R A -1
H72C H 0.4367 0.6098 0.3562 0.094 Uiso 1 1 calc R A -1
C73 C 0.0213(14) 0.1134(15) -0.0314(11) 0.090(6) Uani 0.50 1 d P B -1
C74 C 0.0595(15) 0.0724(11) 0.0134(10) 0.107(6) Uani 0.50 1 d P B -1
C75 C -0.0237(11) -0.0317(7) 0.0612(7) 0.071(3) Uani 0.50 1 d P B -1
C76 C -0.0716(17) -0.1177(14) 0.0075(15) 0.115(9) Uani 0.50 1 d P B -1

loop_
_atom_site_aniso_label
_atom_site_aniso_U_11
_atom_site_aniso_U_22
_atom_site_aniso_U_33
_atom_site_aniso_U_23
_atom_site_aniso_U_13
_atom_site_aniso_U_12
Zr1 0.02508(16) 0.02917(17) 0.03168(17) 0.01455(14) 0.00825(13) 0.01001(13)
Zr2 0.02397(16) 0.02751(16) 0.02940(16) 0.01411(13) 0.00834(13) 0.00930(13)
N1 0.0286(14) 0.0343(15) 0.0311(14) 0.0143(12) 0.0059(11) 0.0145(12)
N2 0.0375(16) 0.0385(16) 0.0280(14) 0.0115(12) 0.0058(12) 0.0175(13)
N3 0.0274(14) 0.0336(15) 0.0258(13) 0.0119(12) 0.0062(11) 0.0089(12)
N4 0.0272(14) 0.0398(16) 0.0279(14) 0.0142(12) 0.0090(11) 0.0082(12)
O1 0.0242(11) 0.0269(11) 0.0337(11) 0.0148(9) 0.0132(9) 0.0111(9)
C1 0.035(2) 0.042(2) 0.053(2) 0.0188(19) 0.0020(18) 0.0060(17)
C2 0.0309(17) 0.0388(19) 0.0323(17) 0.0142(15) 0.0053(14) 0.0167(15)
C3 0.043(2) 0.053(2) 0.045(2) 0.0288(19) 0.0092(17) 0.0183(19)
C4 0.053(3) 0.071(3) 0.034(2) 0.020(2) 0.0125(19) 0.001(2)
C5 0.047(2) 0.061(3) 0.0268(18) 0.0081(17) 0.0076(16) 0.029(2)
C6 0.126(5) 0.039(2) 0.039(2) 0.006(2) 0.016(3) 0.002(3)
C7 0.0291(16) 0.0267(16) 0.0333(17) 0.0138(14) 0.0101(14) 0.0100(13)
C8 0.0306(17) 0.0316(17) 0.0297(16) 0.0149(14) 0.0120(13) 0.0122(14)
C9 0.0367(19) 0.0324(18) 0.048(2) 0.0214(17) 0.0156(16) 0.0090(16)
C10 0.0334(19) 0.042(2) 0.060(2) 0.0284(19) 0.0214(18) 0.0087(17)
C11 0.0270(17) 0.040(2) 0.044(2) 0.0185(16) 0.0143(15) 0.0112(15)
C12 0.0233(15) 0.0346(17) 0.0302(16) 0.0145(14) 0.0095(13) 0.0100(14)
C13 0.0249(15) 0.0301(16) 0.0270(15) 0.0118(13) 0.0073(13) 0.0062(13)
C14 0.0223(15) 0.0305(16) 0.0264(15) 0.0109(13) 0.0088(12) 0.0124(13)
C15 0.0210(15) 0.0333(17) 0.0305(16) 0.0133(14) 0.0095(12) 0.0100(13)
C16 0.0263(16) 0.043(2) 0.0398(19) 0.0171(16) 0.0124(14) 0.0169(15)
C17 0.0334(18) 0.0343(19) 0.052(2) 0.0181(17) 0.0160(16) 0.0183(16)
C18 0.0329(18) 0.0328(18) 0.047(2) 0.0183(16) 0.0156(16) 0.0142(15)
C19 0.0243(15) 0.0284(16) 0.0324(16) 0.0133(13) 0.0106(13) 0.0097(13)
C20 0.0244(15) 0.0212(15) 0.0354(17) 0.0125(13) 0.0116(13) 0.0077(12)
C21 0.042(2) 0.051(2) 0.047(2) 0.0260(19) -0.0028(18) 0.0091(19)
C22 0.0261(16) 0.0375(18) 0.0272(16) 0.0124(14) 0.0038(13) 0.0043(14)
C23 0.065(3) 0.039(2) 0.056(3) 0.010(2) -0.013(2) 0.004(2)
C24 0.056(3) 0.064(3) 0.034(2) 0.0079(19) 0.0160(19) 0.023(2)
C25 0.0341(19) 0.057(2) 0.0291(18) 0.0177(17) 0.0118(15) 0.0069(18)
C26 0.057(3) 0.059(3) 0.041(2) 0.031(2) 0.0117(19) 0.011(2)
C27 0.0300(18) 0.039(2) 0.057(2) 0.0230(18) 0.0102(17) 0.0089(16)
C28 0.0186(15) 0.048(2) 0.043(2) 0.0196(17) 0.0042(14) 0.0086(15)
C29 0.037(2) 0.043(2) 0.039(2) 0.0174(17) 0.0042(16) 0.0072(17)
C30 0.043(2) 0.042(2) 0.047(2) 0.0180(18) 0.0020(18) 0.0109(18)
C31 0.050(3) 0.061(3) 0.050(2) 0.030(2) 0.005(2) 0.015(2)
C32 0.054(3) 0.080(3) 0.042(2) 0.030(2) 0.015(2) 0.030(2)
C33 0.042(2) 0.055(2) 0.048(2) 0.018(2) 0.0131(18) 0.021(2)
C34 0.056(2) 0.065(3) 0.0353(19) 0.0264(19) 0.0195(18) 0.038(2)
C35 0.052(2) 0.058(2) 0.0275(17) 0.0208(17) 0.0165(16) 0.034(2)
C36 0.080(3) 0.072(3) 0.057(3) 0.046(2) 0.043(2) 0.049(3)
C37 0.071(3) 0.082(3) 0.062(3) 0.045(3) 0.044(2) 0.042(3)
C38 0.064(3) 0.084(3) 0.047(2) 0.031(2) 0.029(2) 0.047(3)
C39 0.063(3) 0.051(2) 0.039(2) 0.0131(18) 0.0114(19) 0.035(2)
C40 0.042(2) 0.047(2) 0.0322(18) 0.0101(16) 0.0075(16) 0.0200(18)
C41 0.0324(18) 0.0355(18) 0.0399(19) 0.0195(16) 0.0073(15) 0.0077(15)
C42 0.0294(17) 0.0284(16) 0.0405(19) 0.0204(15) 0.0087(14) 0.0071(14)
C43 0.039(2) 0.0350(19) 0.046(2) 0.0192(17) 0.0143(17) 0.0134(16)
C44 0.036(2) 0.040(2) 0.049(2) 0.0177(18) 0.0056(17) 0.0051(17)
C45 0.0306(19) 0.049(2) 0.061(2) 0.034(2) 0.0104(18) 0.0124(17)
C46 0.043(2) 0.047(2) 0.057(2) 0.030(2) 0.0240(19) 0.0158(19)
C47 0.039(2) 0.0363(19) 0.042(2) 0.0181(16) 0.0136(16) 0.0093(16)
C48 0.0286(17) 0.0369(18) 0.0393(18) 0.0224(15) 0.0136(14) 0.0140(15)
C49 0.0231(15) 0.0373(18) 0.0325(17) 0.0163(15) 0.0043(13) 0.0133(14)
C50 0.0350(19) 0.045(2) 0.0379(19) 0.0178(17) 0.0132(15) 0.0168(17)
C51 0.051(2) 0.043(2) 0.038(2) 0.0078(17) 0.0126(18) 0.0190(19)
C52 0.046(2) 0.0300(18) 0.049(2) 0.0112(17) 0.0127(18) 0.0111(17)
C53 0.041(2) 0.036(2) 0.047(2) 0.0208(17) 0.0148(17) 0.0112(17)
C54 0.0319(18) 0.0344(18) 0.0336(18) 0.0140(15) 0.0081(14) 0.0118(15)
C55 0.0328(19) 0.050(2) 0.0366(19) 0.0185(17) 0.0145(15) 0.0119(17)
C56 0.0318(18) 0.0389(19) 0.0236(16) 0.0091(14) 0.0082(13) 0.0081(15)
C57 0.043(2) 0.0345(19) 0.0379(19) 0.0115(16) 0.0181(16) 0.0095(16)
C58 0.041(2) 0.047(2) 0.043(2) 0.0111(18) 0.0203(17) 0.0215(18)
C59 0.034(2) 0.052(2) 0.041(2) 0.0123(18) 0.0154(16) 0.0075(18)
C60 0.046(2) 0.044(2) 0.0370(19) 0.0181(17) 0.0163(17) 0.0079(18)
C61 0.0369(19) 0.046(2) 0.0322(18) 0.0185(16) 0.0112(15) 0.0161(17)
C62 0.036(2) 0.036(2) 0.062(2) 0.0262(19) 0.0033(18) 0.0124(17)
C63 0.0332(18) 0.0230(16) 0.0424(19) 0.0132(14) 0.0075(15) 0.0103(14)
C64 0.068(3) 0.045(2) 0.085(3) 0.038(2) 0.049(3) 0.029(2)
C65 0.052(3) 0.051(3) 0.154(6) 0.047(3) 0.056(3) 0.027(2)
C66 0.048(3) 0.052(3) 0.129(5) 0.053(3) 0.003(3) 0.014(2)
C67 0.065(3) 0.048(3) 0.078(3) 0.033(2) -0.007(3) 0.013(2)
C68 0.058(3) 0.036(2) 0.053(2) 0.0215(19) 0.012(2) 0.0192(19)
O2 0.0501(17) 0.0521(16) 0.0355(14) 0.0137(12) 0.0098(12) 0.0146(14)
O3 0.080(7) 0.080(7) 0.048(5) 0.025(5) 0.037(5) 0.042(6)
O4 0.044(8) 0.049(9) 0.036(8) 0.004(7) 0.006(6) 0.008(7)
C69 0.063(3) 0.045(2) 0.057(3) 0.023(2) 0.023(2) 0.019(2)
C70 0.050(3) 0.039(2) 0.055(2) 0.0131(19) 0.013(2) 0.0087(19)
C71 0.054(2) 0.042(2) 0.037(2) 0.0101(17) 0.0095(18) 0.0118(19)
C72 0.055(3) 0.075(3) 0.040(2) 0.011(2) 0.010(2) 0.022(2)
C73 0.056(9) 0.161(17) 0.117(12) 0.109(13) 0.057(9) 0.049(10)
C74 0.083(10) 0.087(11) 0.093(11) 0.042(9) -0.023(8) -0.014(9)
C75 0.075(7) 0.067(7) 0.086(8) 0.041(6) 0.033(6) 0.031(6)
C76 0.063(11) 0.082(11) 0.16(2) -0.002(11) 0.056(12) 0.024(10)

loop_
_atom_type_symbol
_atom_type_description
_atom_type_scat_dispersion_real
_atom_type_scat_dispersion_imag
_atom_type_scat_source
C C 0.0033 0.0016 'International Tables Vol C Tables 4.2.6.8 and 6.1.1.4'
H H 0.0000 0.0000 'International Tables Vol C Tables 4.2.6.8 and 6.1.1.4'
N N 0.0061 0.0033 'International Tables Vol C Tables 4.2.6.8 and 6.1.1.4'
O O 0.0106 0.0060 'International Tables Vol C Tables 4.2.6.8 and 6.1.1.4'
Zr Zr -2.9673 0.5597 'International Tables Vol C Tables 4.2.6.8 and 6.1.1.4'

loop_
_geom_angle_atom_site_label_1
_geom_angle_atom_site_label_2
_geom_angle_atom_site_label_3
_geom_angle
N2 Zr1 C41 104.66(12)
N2 Zr1 N1 59.52(10)
C41 Zr1 N1 114.81(12)
N2 Zr1 C27 96.03(13)
C41 Zr1 C27 119.78(13)
N1 Zr1 C27 124.36(12)
N2 Zr1 C34 141.23(11)
C41 Zr1 C34 99.29(14)
N1 Zr1 C34 82.91(12)
C27 Zr1 C34 97.96(15)
N2 Zr1 C7 30.15(10)
C41 Zr1 C7 109.76(11)
N1 Zr1 C7 29.67(9)
C27 Zr1 C7 115.51(12)
C34 Zr1 C7 112.52(12)
N2 Zr1 C28 104.16(11)
C41 Zr1 C28 87.14(12)
N1 Zr1 C28 154.59(11)
C27 Zr1 C28 32.70(12)
C34 Zr1 C28 107.08(13)
C7 Zr1 C28 133.01(11)
N4 Zr2 N3 59.65(10)
N4 Zr2 C62 108.40(13)
N3 Zr2 C62 109.10(12)
N4 Zr2 C55 136.89(12)
N3 Zr2 C55 83.87(12)
C62 Zr2 C55 104.58(15)
N4 Zr2 C48 93.03(11)
N3 Zr2 C48 130.44(11)
C62 Zr2 C48 119.04(13)
C55 Zr2 C48 94.55(13)
N4 Zr2 C20 30.15(9)
N3 Zr2 C20 29.79(9)
C62 Zr2 C20 108.66(12)
C55 Zr2 C20 112.20(12)
C48 Zr2 C20 116.29(10)
N4 Zr2 C49 105.93(10)
N3 Zr2 C49 161.64(10)
C62 Zr2 C49 85.59(12)
C55 Zr2 C49 103.51(12)
C48 Zr2 C49 33.46(11)
C20 Zr2 C49 135.84(10)
C7 N1 C2 120.0(3)
C7 N1 Zr1 92.04(19)
C2 N1 Zr1 146.0(2)
C7 N2 C5 120.6(3)
C7 N2 Zr1 93.1(2)
C5 N2 Zr1 145.9(2)
C20 N3 C22 120.2(3)
C20 N3 Zr2 91.71(19)
C22 N3 Zr2 147.3(2)
C20 N4 C25 120.5(3)
C20 N4 Zr2 92.89(18)
C25 N4 Zr2 145.3(2)
C14 O1 C13 105.3(2)
N1 C2 C1 111.0(3)
N1 C2 C3 111.1(3)
C1 C2 C3 111.5(3)
N2 C5 C4 111.2(3)
N2 C5 C6 109.7(3)
C4 C5 C6 111.3(3)
N1 C7 N2 114.2(3)
N1 C7 C8 123.8(3)
N2 C7 C8 121.7(3)
N1 C7 Zr1 58.29(16)
N2 C7 Zr1 56.72(17)
C8 C7 Zr1 166.1(2)
C13 C8 C9 116.3(3)
C13 C8 C7 125.2(3)
C9 C8 C7 118.5(3)
C8 C9 C10 122.2(3)
C11 C10 C9 120.4(3)
C10 C11 C12 118.5(3)
C11 C12 C13 119.9(3)
C11 C12 C15 134.3(3)
C13 C12 C15 105.8(3)
C8 C13 O1 125.7(3)
C8 C13 C12 122.7(3)
O1 C13 C12 111.5(3)
C19 C14 O1 125.4(3)
C19 C14 C15 123.0(3)
O1 C14 C15 111.6(3)
C16 C15 C14 119.7(3)
C16 C15 C12 134.6(3)
C14 C15 C12 105.8(3)
C17 C16 C15 118.6(3)
C16 C17 C18 120.8(3)
C19 C18 C17 121.9(3)
C14 C19 C18 116.0(3)
C14 C19 C20 124.8(3)
C18 C19 C20 119.2(3)
N3 C20 N4 114.7(3)
N3 C20 C19 122.5(3)
N4 C20 C19 122.5(3)
N3 C20 Zr2 58.49(16)
N4 C20 Zr2 56.96(15)
C19 C20 Zr2 166.1(2)
N3 C22 C21 112.1(3)
N3 C22 C23 110.0(3)
C21 C22 C23 112.0(3)
N4 C25 C24 110.5(3)
N4 C25 C26 110.9(3)
C24 C25 C26 111.0(3)
C28 C27 Zr1 90.9(2)
C33 C28 C29 116.7(3)
C33 C28 C27 122.6(4)
C29 C28 C27 120.3(3)
C33 C28 Zr1 109.5(2)
C29 C28 Zr1 98.8(2)
C27 C28 Zr1 56.45(18)
C30 C29 C28 121.9(4)
C31 C30 C29 120.0(4)
C30 C31 C32 119.2(4)
C33 C32 C31 120.9(4)
C32 C33 C28 121.3(4)
C35 C34 Zr1 114.6(2)
C36 C35 C40 116.8(4)
C36 C35 C34 121.3(4)
C40 C35 C34 121.8(4)
C37 C36 C35 122.6(4)
C38 C37 C36 120.1(4)
C37 C38 C39 119.0(4)
C38 C39 C40 120.6(4)
C39 C40 C35 120.8(4)
C42 C41 Zr1 113.2(2)
C47 C42 C43 116.7(3)
C47 C42 C41 121.7(3)
C43 C42 C41 121.5(3)
C44 C43 C42 121.2(3)
C45 C44 C43 121.0(4)
C44 C45 C46 119.3(4)
C45 C46 C47 119.8(4)
C42 C47 C46 122.0(4)
C49 C48 Zr2 88.11(19)
C50 C49 C54 116.8(3)
C50 C49 C48 121.3(3)
C54 C49 C48 121.3(3)
C50 C49 Zr2 98.2(2)
C54 C49 Zr2 106.5(2)
C48 C49 Zr2 58.43(16)
C51 C50 C49 121.3(3)
C52 C51 C50 120.9(3)
C51 C52 C53 119.4(3)
C54 C53 C52 120.6(3)
C53 C54 C49 121.0(3)
C56 C55 Zr2 116.7(2)
C61 C56 C57 116.9(3)
C61 C56 C55 121.9(3)
C57 C56 C55 121.1(3)
C58 C57 C56 121.8(3)
C59 C58 C57 120.1(4)
C58 C59 C60 119.1(3)
C61 C60 C59 120.5(3)
C60 C61 C56 121.6(3)
C63 C62 Zr2 114.0(2)
C64 C63 C68 116.4(4)
C64 C63 C62 122.3(4)
C68 C63 C62 121.3(3)
C63 C64 C65 120.1(4)
C66 C65 C64 118.2(4)
C67 C66 C65 122.8(5)
C66 C67 C68 119.1(5)
C67 C68 C63 123.4(4)
C71 O2 C70 112.0(3)
O4 O3 C74 60(10)
O4 O3 C75 71(10)
C74 O3 C75 120.6(12)
O3 O4 C74 71(10)
O3 O4 C75 67(10)
C74 O4 C75 126(10)
O2 C70 C69 109.3(3)
O2 C71 C72 109.3(3)
O4 C74 O3 48(10)
O4 C74 C73 125(10)
O3 C74 C73 116.3(14)
C76 C75 O3 129.4(17)
C76 C75 O4 95(10)
O3 C75 O4 42(10)

loop_
_geom_bond_atom_site_label_1
_geom_bond_atom_site_label_2
_geom_bond_distance
Zr1 N2 2.230(3)
Zr1 C41 2.257(3)
Zr1 N1 2.267(3)
Zr1 C27 2.268(4)
Zr1 C34 2.292(3)
Zr1 C7 2.664(3)
Zr1 C28 2.721(3)
Zr2 N4 2.231(3)
Zr2 N3 2.267(3)
Zr2 C62 2.269(4)
Zr2 C55 2.282(3)
Zr2 C48 2.286(3)
Zr2 C20 2.658(3)
Zr2 C49 2.682(3)
N1 C7 1.319(4)
N1 C2 1.477(4)
N2 C7 1.340(4)
N2 C5 1.473(4)
N3 C20 1.321(4)
N3 C22 1.474(4)
N4 C20 1.337(4)
N4 C25 1.472(4)
O1 C14 1.390(3)
O1 C13 1.391(4)
C1 C2 1.518(5)
C2 C3 1.527(5)
C4 C5 1.505(6)
C5 C6 1.521(6)
C7 C8 1.505(4)
C8 C13 1.378(4)
C8 C9 1.390(4)
C9 C10 1.394(5)
C10 C11 1.382(5)
C11 C12 1.386(4)
C12 C13 1.398(4)
C12 C15 1.451(4)
C14 C19 1.387(4)
C14 C15 1.397(4)
C15 C16 1.391(4)
C16 C17 1.376(5)
C17 C18 1.402(5)
C18 C19 1.392(4)
C19 C20 1.506(4)
C21 C22 1.506(5)
C22 C23 1.507(5)
C24 C25 1.520(5)
C25 C26 1.530(5)
C27 C28 1.470(5)
C28 C33 1.401(5)
C28 C29 1.408(5)
C29 C30 1.391(5)
C30 C31 1.379(5)
C31 C32 1.390(6)
C32 C33 1.381(6)
C34 C35 1.484(5)
C35 C36 1.389(6)
C35 C40 1.398(5)
C36 C37 1.385(6)
C37 C38 1.369(6)
C38 C39 1.392(6)
C39 C40 1.396(5)
C41 C42 1.486(5)
C42 C47 1.390(5)
C42 C43 1.398(5)
C43 C44 1.381(5)
C44 C45 1.375(5)
C45 C46 1.376(5)
C46 C47 1.393(5)
C48 C49 1.480(5)
C49 C50 1.407(5)
C49 C54 1.419(4)
C50 C51 1.381(5)
C51 C52 1.379(5)
C52 C53 1.385(5)
C53 C54 1.385(5)
C55 C56 1.485(5)
C56 C61 1.393(5)
C56 C57 1.397(5)
C57 C58 1.390(5)
C58 C59 1.381(5)
C59 C60 1.387(5)
C60 C61 1.387(5)
C62 C63 1.476(5)
C63 C64 1.393(5)
C63 C68 1.400(5)
C64 C65 1.437(7)
C65 C66 1.368(8)
C66 C67 1.329(7)
C67 C68 1.364(6)
O2 C71 1.423(4)
O2 C70 1.428(5)
O3 O4 1(10)
O3 C74 1.337(17)
O3 C75 1.452(14)
O4 C74 1(10)
O4 C75 1(10)
C69 C70 1.494(5)
C71 C72 1.510(6)
C73 C74 1.37(2)
C75 C76 1.42(2)

loop_
_geom_torsion_atom_site_label_1
_geom_torsion_atom_site_label_2
_geom_torsion_atom_site_label_3
_geom_torsion_atom_site_label_4
_geom_torsion
N2 Zr1 N1 C7 6.34(18)
C41 Zr1 N1 C7 -86.6(2)
C27 Zr1 N1 C7 81.6(2)
C34 Zr1 N1 C7 176.4(2)
C28 Zr1 N1 C7 61.1(3)
N2 Zr1 N1 C2 167.6(4)
C41 Zr1 N1 C2 74.7(4)
C27 Zr1 N1 C2 -117.1(4)
C34 Zr1 N1 C2 -22.3(4)
C7 Zr1 N1 C2 161.3(5)
C28 Zr1 N1 C2 -137.6(4)
C41 Zr1 N2 C7 104.2(2)
N1 Zr1 N2 C7 -6.25(18)
C27 Zr1 N2 C7 -132.9(2)
C34 Zr1 N2 C7 -22.1(3)
C28 Zr1 N2 C7 -165.07(19)
C41 Zr1 N2 C5 -67.4(5)
N1 Zr1 N2 C5 -177.8(5)
C27 Zr1 N2 C5 55.6(5)
C34 Zr1 N2 C5 166.3(4)
C7 Zr1 N2 C5 -171.6(6)
C28 Zr1 N2 C5 23.3(5)
N4 Zr2 N3 C20 -6.23(17)
C62 Zr2 N3 C20 94.4(2)
C55 Zr2 N3 C20 -162.3(2)
C48 Zr2 N3 C20 -71.5(2)
C49 Zr2 N3 C20 -47.3(4)
N4 Zr2 N3 C22 -174.4(4)
C62 Zr2 N3 C22 -73.8(4)
C55 Zr2 N3 C22 29.5(4)
C48 Zr2 N3 C22 120.3(4)
C20 Zr2 N3 C22 -168.2(5)
C49 Zr2 N3 C22 144.5(4)
N3 Zr2 N4 C20 6.17(17)
C62 Zr2 N4 C20 -95.6(2)
C55 Zr2 N4 C20 42.4(3)
C48 Zr2 N4 C20 142.4(2)
C49 Zr2 N4 C20 173.75(18)
N3 Zr2 N4 C25 170.8(4)
C62 Zr2 N4 C25 69.0(4)
C55 Zr2 N4 C25 -153.0(4)
C48 Zr2 N4 C25 -53.0(4)
C20 Zr2 N4 C25 164.6(5)
C49 Zr2 N4 C25 -21.6(4)
C7 N1 C2 C1 107.0(4)
Zr1 N1 C2 C1 -51.3(5)
C7 N1 C2 C3 -128.2(3)
Zr1 N1 C2 C3 73.5(5)
C7 N2 C5 C4 -125.3(4)
Zr1 N2 C5 C4 44.9(6)
C7 N2 C5 C6 111.0(4)
Zr1 N2 C5 C6 -78.7(5)
C2 N1 C7 N2 -178.1(3)
Zr1 N1 C7 N2 -10.0(3)
C2 N1 C7 C8 -4.4(5)
Zr1 N1 C7 C8 163.7(3)
C2 N1 C7 Zr1 -168.1(3)
C5 N2 C7 N1 -175.3(3)
Zr1 N2 C7 N1 10.2(3)
C5 N2 C7 C8 10.9(5)
Zr1 N2 C7 C8 -163.6(3)
C5 N2 C7 Zr1 174.5(4)
N2 Zr1 C7 N1 -169.1(3)
C41 Zr1 C7 N1 105.7(2)
C27 Zr1 C7 N1 -115.2(2)
C34 Zr1 C7 N1 -3.9(2)
C28 Zr1 C7 N1 -149.10(19)
C41 Zr1 C7 N2 -85.2(2)
N1 Zr1 C7 N2 169.1(3)
C27 Zr1 C7 N2 53.9(2)
C34 Zr1 C7 N2 165.2(2)
C28 Zr1 C7 N2 20.0(3)
N2 Zr1 C7 C8 87.8(9)
C41 Zr1 C7 C8 2.6(9)
N1 Zr1 C7 C8 -103.1(10)
C27 Zr1 C7 C8 141.7(9)
C34 Zr1 C7 C8 -107.0(9)
C28 Zr1 C7 C8 107.8(9)
N1 C7 C8 C13 92.4(4)
N2 C7 C8 C13 -94.3(4)
Zr1 C7 C8 C13 -173.4(7)
N1 C7 C8 C9 -88.2(4)
N2 C7 C8 C9 85.0(4)
Zr1 C7 C8 C9 6.0(11)
C13 C8 C9 C10 0.1(5)
C7 C8 C9 C10 -179.3(3)
C8 C9 C10 C11 -1.2(6)
C9 C10 C11 C12 1.3(5)
C10 C11 C12 C13 -0.4(5)
C10 C11 C12 C15 -179.4(3)
C9 C8 C13 O1 179.4(3)
C7 C8 C13 O1 -1.2(5)
C9 C8 C13 C12 0.8(5)
C7 C8 C13 C12 -179.8(3)
C14 O1 C13 C8 -178.5(3)
C14 O1 C13 C12 0.3(3)
C11 C12 C13 C8 -0.6(5)
C15 C12 C13 C8 178.6(3)
C11 C12 C13 O1 -179.4(3)
C15 C12 C13 O1 -0.2(3)
C13 O1 C14 C19 179.4(3)
C13 O1 C14 C15 -0.3(3)
C19 C14 C15 C16 0.1(5)
O1 C14 C15 C16 179.8(3)
C19 C14 C15 C12 -179.5(3)
O1 C14 C15 C12 0.1(3)
C11 C12 C15 C16 -0.5(6)
C13 C12 C15 C16 -179.6(3)
C11 C12 C15 C14 179.1(4)
C13 C12 C15 C14 0.0(3)
C14 C15 C16 C17 0.1(5)
C12 C15 C16 C17 179.6(3)
C15 C16 C17 C18 0.0(5)
C16 C17 C18 C19 -0.4(5)
O1 C14 C19 C18 179.9(3)
C15 C14 C19 C18 -0.4(5)
O1 C14 C19 C20 -1.4(5)
C15 C14 C19 C20 178.2(3)
C17 C18 C19 C14 0.5(5)
C17 C18 C19 C20 -178.2(3)
C22 N3 C20 N4 -177.4(3)
Zr2 N3 C20 N4 9.9(3)
C22 N3 C20 C19 9.0(4)
Zr2 N3 C20 C19 -163.6(2)
C22 N3 C20 Zr2 172.6(3)
C25 N4 C20 N3 -180.0(3)
Zr2 N4 C20 N3 -10.1(3)
C25 N4 C20 C19 -6.4(5)
Zr2 N4 C20 C19 163.5(2)
C25 N4 C20 Zr2 -169.9(3)
C14 C19 C20 N3 -95.6(4)
C18 C19 C20 N3 83.0(4)
C14 C19 C20 N4 91.4(4)
C18 C19 C20 N4 -90.0(4)
C14 C19 C20 Zr2 174.6(7)
C18 C19 C20 Zr2 -6.8(11)
N4 Zr2 C20 N3 169.2(3)
C62 Zr2 C20 N3 -96.0(2)
C55 Zr2 C20 N3 19.1(2)
C48 Zr2 C20 N3 126.38(19)
C49 Zr2 C20 N3 160.60(18)
N3 Zr2 C20 N4 -169.2(3)
C62 Zr2 C20 N4 94.7(2)
C55 Zr2 C20 N4 -150.2(2)
C48 Zr2 C20 N4 -42.9(2)
C49 Zr2 C20 N4 -8.6(2)
N4 Zr2 C20 C19 -92.2(9)
N3 Zr2 C20 C19 98.5(9)
C62 Zr2 C20 C19 2.5(9)
C55 Zr2 C20 C19 117.6(9)
C48 Zr2 C20 C19 -135.1(9)
C49 Zr2 C20 C19 -100.9(9)
C20 N3 C22 C21 -137.6(3)
Zr2 N3 C22 C21 28.7(5)
C20 N3 C22 C23 97.1(4)
Zr2 N3 C22 C23 -96.6(4)
C20 N4 C25 C24 105.7(4)
Zr2 N4 C25 C24 -56.5(5)
C20 N4 C25 C26 -130.8(3)
Zr2 N4 C25 C26 67.0(5)
N2 Zr1 C27 C28 -106.9(2)
C41 Zr1 C27 C28 3.8(3)
N1 Zr1 C27 C28 -163.83(19)
C34 Zr1 C27 C28 109.3(2)
C7 Zr1 C27 C28 -131.0(2)
Zr1 C27 C28 C33 92.9(3)
Zr1 C27 C28 C29 -80.0(3)
N2 Zr1 C28 C33 -37.9(3)
C41 Zr1 C28 C33 66.5(3)
N1 Zr1 C28 C33 -84.5(4)
C27 Zr1 C28 C33 -116.8(4)
C34 Zr1 C28 C33 165.3(3)
C7 Zr1 C28 C33 -48.1(3)
N2 Zr1 C28 C29 -160.4(2)
C41 Zr1 C28 C29 -56.0(2)
N1 Zr1 C28 C29 153.1(2)
C27 Zr1 C28 C29 120.7(3)
C34 Zr1 C28 C29 42.8(3)
C7 Zr1 C28 C29 -170.6(2)
N2 Zr1 C28 C27 78.9(2)
C41 Zr1 C28 C27 -176.7(2)
N1 Zr1 C28 C27 32.4(4)
C34 Zr1 C28 C27 -77.8(3)
C7 Zr1 C28 C27 68.7(3)
C33 C28 C29 C30 -1.7(5)
C27 C28 C29 C30 171.6(3)
Zr1 C28 C29 C30 115.5(3)
C28 C29 C30 C31 1.0(6)
C29 C30 C31 C32 0.6(6)
C30 C31 C32 C33 -1.5(7)
C31 C32 C33 C28 0.9(7)
C29 C28 C33 C32 0.7(6)
C27 C28 C33 C32 -172.4(4)
Zr1 C28 C33 C32 -110.4(4)
N2 Zr1 C34 C35 -153.7(2)
C41 Zr1 C34 C35 78.4(3)
N1 Zr1 C34 C35 -167.5(3)
C27 Zr1 C34 C35 -43.6(3)
C7 Zr1 C34 C35 -165.6(3)
C28 Zr1 C34 C35 -11.4(3)
Zr1 C34 C35 C36 90.9(4)
Zr1 C34 C35 C40 -86.0(4)
C40 C35 C36 C37 1.8(6)
C34 C35 C36 C37 -175.2(4)
C35 C36 C37 C38 -1.2(6)
C36 C37 C38 C39 -0.2(6)
C37 C38 C39 C40 0.9(6)
C38 C39 C40 C35 -0.3(5)
C36 C35 C40 C39 -1.0(5)
C34 C35 C40 C39 176.0(3)
N2 Zr1 C41 C42 -63.2(3)
N1 Zr1 C41 C42 -0.4(3)
C27 Zr1 C41 C42 -169.2(2)
C34 Zr1 C41 C42 86.0(3)
C7 Zr1 C41 C42 -32.1(3)
C28 Zr1 C41 C42 -167.1(3)
Zr1 C41 C42 C47 87.5(3)
Zr1 C41 C42 C43 -90.3(3)
C47 C42 C43 C44 1.3(5)
C41 C42 C43 C44 179.2(3)
C42 C43 C44 C45 -1.4(6)
C43 C44 C45 C46 0.8(6)
C44 C45 C46 C47 -0.2(5)
C43 C42 C47 C46 -0.7(5)
C41 C42 C47 C46 -178.6(3)
C45 C46 C47 C42 0.2(5)
N4 Zr2 C48 C49 114.72(19)
N3 Zr2 C48 C49 166.44(16)
C62 Zr2 C48 C49 1.7(2)
C55 Zr2 C48 C49 -107.7(2)
C20 Zr2 C48 C49 134.73(18)
Zr2 C48 C49 C50 -79.8(3)
Zr2 C48 C49 C54 90.9(3)
N4 Zr2 C49 C50 51.2(2)
N3 Zr2 C49 C50 87.3(4)
C62 Zr2 C49 C50 -56.7(2)
C55 Zr2 C49 C50 -160.6(2)
C48 Zr2 C49 C50 121.8(3)
C20 Zr2 C49 C50 55.7(3)
N4 Zr2 C49 C54 172.4(2)
N3 Zr2 C49 C54 -151.5(3)
C62 Zr2 C49 C54 64.5(2)
C55 Zr2 C49 C54 -39.4(2)
C48 Zr2 C49 C54 -117.0(3)
C20 Zr2 C49 C54 176.90(19)
N4 Zr2 C49 C48 -70.6(2)
N3 Zr2 C49 C48 -34.5(4)
C62 Zr2 C49 C48 -178.5(2)
C55 Zr2 C49 C48 77.5(2)
C20 Zr2 C49 C48 -66.1(2)
C54 C49 C50 C51 1.4(5)
C48 C49 C50 C51 172.4(3)
Zr2 C49 C50 C51 114.6(3)
C49 C50 C51 C52 -2.4(6)
C50 C51 C52 C53 1.8(6)
C51 C52 C53 C54 -0.3(6)
C52 C53 C54 C49 -0.7(5)
C50 C49 C54 C53 0.1(5)
C48 C49 C54 C53 -170.9(3)
Zr2 C49 C54 C53 -108.3(3)
N4 Zr2 C55 C56 141.9(2)
N3 Zr2 C55 C56 172.7(3)
C62 Zr2 C55 C56 -79.1(3)
C48 Zr2 C55 C56 42.5(3)
C20 Zr2 C55 C56 163.3(2)
C49 Zr2 C55 C56 9.8(3)
Zr2 C55 C56 C61 86.5(4)
Zr2 C55 C56 C57 -89.9(4)
C61 C56 C57 C58 -1.9(5)
C55 C56 C57 C58 174.7(3)
C56 C57 C58 C59 0.6(5)
C57 C58 C59 C60 0.6(5)
C58 C59 C60 C61 -0.6(5)
C59 C60 C61 C56 -0.7(5)
C57 C56 C61 C60 1.9(5)
C55 C56 C61 C60 -174.6(3)
N4 Zr2 C62 C63 79.0(3)
N3 Zr2 C62 C63 15.7(3)
C55 Zr2 C62 C63 -72.8(3)
C48 Zr2 C62 C63 -176.6(2)
C20 Zr2 C62 C63 47.2(3)
C49 Zr2 C62 C63 -175.6(3)
Zr2 C62 C63 C64 -89.1(4)
Zr2 C62 C63 C68 90.3(4)
C68 C63 C64 C65 0.1(5)
C62 C63 C64 C65 179.5(4)
C63 C64 C65 C66 -0.7(6)
C64 C65 C66 C67 1.9(7)
C65 C66 C67 C68 -2.5(7)
C66 C67 C68 C63 1.9(7)
C64 C63 C68 C67 -0.7(6)
C62 C63 C68 C67 179.9(4)
C75 O3 O4 C74 -145(100)
C74 O3 O4 C75 145(100)
C71 O2 C70 C69 178.6(3)
C70 O2 C71 C72 175.1(3)
C75 O4 C74 O3 -41(100)
O3 O4 C74 C73 -96(100)
C75 O4 C74 C73 -137(100)
C75 O3 C74 O4 39(100)
O4 O3 C74 C73 114(100)
C75 O3 C74 C73 153.5(18)
O4 O3 C75 C76 -43(100)
C74 O3 C75 C76 -77.9(17)
C74 O3 C75 O4 -35(100)
O3 O4 C75 C76 148(100)
C74 O4 C75 C76 -169(100)
C74 O4 C75 O3 42(100)
